data_7130352
loop_
_publ_author_name
'Bischoff, Inga-Alexandra'
'Morgenstern, Bernd'
'Sch\"afer, Andr\'e'

_publ_section_title
;
 Heavier N-heterocyclic half-sandwich tetrylenes
;
_journal_name_full 'Chemical Communications'
_journal_paper_doi 10.1039/D2CC03107H
_journal_year 2022
_chemical_formula_moiety 'C26 H47 Ge N3 Si'
_chemical_formula_sum 'C26 H47 Ge N3 Si'
_chemical_formula_weight 502.34
_chemical_properties_physical Air-sensitive,Moisture-sensitive
_space_group_crystal_system monoclinic
_space_group_IT_number 14
_space_group_name_Hall '-P 2yn'
_space_group_name_H-M_alt 'P 1 21/n 1'
_atom_sites_solution_hydrogens geom
_atom_sites_solution_primary direct
_atom_sites_solution_secondary difmap
_audit_creation_method SHELXL-2018/3
_audit_update_record
;
2022-07-04 deposited with the CCDC.	2022-07-12 downloaded from the CCDC.
;
_cell_angle_alpha 90
_cell_angle_beta 104.6320(10)
_cell_angle_gamma 90
_cell_formula_units_Z 4
_cell_length_a 10.5226(3)
_cell_length_b 16.5510(5)
_cell_length_c 16.5994(7)
_cell_measurement_reflns_used 9305
_cell_measurement_temperature 132(2)
_cell_measurement_theta_max 31.53
_cell_measurement_theta_min 2.42
_cell_volume 2797.19(17)
_computing_cell_refinement 'SAINT (Bruker, 2010)'
_computing_data_collection 'APEX2 (Bruker, 2010)'
_computing_data_reduction 'SAINT (Bruker, 2010)'
_computing_molecular_graphics 'DIAMOND, (Brandenburg, 2018)'
_computing_publication_material 'SHELXL-2018/3 (Sheldrick, 2018)'
_computing_structure_refinement
;
SHELXL-2018/3 (Sheldrick, 2018),                                              
SHELXLe Rev 1000 (Huebschle et al., 2011)
;
_computing_structure_solution 'SHELXT 2018/2 (Sheldrick, 2018)'
_diffrn_ambient_temperature 132(2)
_diffrn_measured_fraction_theta_full 1.000
_diffrn_measured_fraction_theta_max 0.999
_diffrn_measurement_device_type 'Bruker X8 Apex, Nonius Kappa CCD'
_diffrn_measurement_method '\f and \w scans'
_diffrn_radiation_type MoK\a
_diffrn_radiation_wavelength 0.71073
_diffrn_reflns_av_R_equivalents 0.0328
_diffrn_reflns_av_unetI/netI 0.0245
_diffrn_reflns_Laue_measured_fraction_full 1.000
_diffrn_reflns_Laue_measured_fraction_max 0.999
_diffrn_reflns_limit_h_max 15
_diffrn_reflns_limit_h_min -15
_diffrn_reflns_limit_k_max 24
_diffrn_reflns_limit_k_min -24
_diffrn_reflns_limit_l_max 24
_diffrn_reflns_limit_l_min -24
_diffrn_reflns_number 57712
_diffrn_reflns_point_group_measured_fraction_full 1.000
_diffrn_reflns_point_group_measured_fraction_max 0.999
_diffrn_reflns_theta_full 25.242
_diffrn_reflns_theta_max 31.583
_diffrn_reflns_theta_min 1.767
_diffrn_source 'sealed tube'
_exptl_absorpt_coefficient_mu 1.155
_exptl_absorpt_correction_T_max 0.7462
_exptl_absorpt_correction_T_min 0.7061
_exptl_absorpt_correction_type multi-scan
_exptl_absorpt_process_details
;
 SADABS 2016/2: Krause, L., Herbst-Irmer, R., Sheldrick G.M. & Stalke D.,
 J. Appl. Cryst. 48 (2015) 3-10
;
_exptl_crystal_colour colourless
_exptl_crystal_density_diffrn 1.193
_exptl_crystal_density_meas ?
_exptl_crystal_description block
_exptl_crystal_F_000 1080
_exptl_crystal_recrystallization_method 'Re-crystallisation from solvent: THF/n-Hexane'
_exptl_crystal_size_max 0.349
_exptl_crystal_size_mid 0.340
_exptl_crystal_size_min 0.276
_refine_diff_density_max 0.674
_refine_diff_density_min -0.533
_refine_diff_density_rms 0.059
_refine_ls_extinction_method none
_refine_ls_goodness_of_fit_ref 1.035
_refine_ls_hydrogen_treatment constr
_refine_ls_matrix_type full
_refine_ls_number_parameters 335
_refine_ls_number_reflns 9376
_refine_ls_number_restraints 133
_refine_ls_restrained_S_all 1.028
_refine_ls_R_factor_all 0.0426
_refine_ls_R_factor_gt 0.0317
_refine_ls_shift/su_max 0.002
_refine_ls_shift/su_mean 0.000
_refine_ls_structure_factor_coef Fsqd
_refine_ls_weighting_details 'w=1/[\s^2^(Fo^2^)+(0.0345P)^2^+1.4783P] where P=(Fo^2^+2Fc^2^)/3'
_refine_ls_weighting_scheme calc
_refine_ls_wR_factor_gt 0.0765
_refine_ls_wR_factor_ref 0.0816
_reflns_Friedel_coverage 0.000
_reflns_number_gt 7758
_reflns_number_total 9376
_reflns_threshold_expression 'I > 2\s(I)'
_cod_data_source_file d2cc03107h3.cif
_cod_data_source_block 4586_a
_cod_depositor_comments
;
The following automatic conversions were performed:

data item '_exptl_crystal_density_meas' value 'not measured' was
changed to '?' -- the value is perceived as not measured.

Automatic conversion script
Id: cif_fix_values 7556 2019-12-06 15:28:31Z antanas 
;
_cod_original_sg_symbol_H-M 'P 21/n'
_cod_database_code 7130352
_shelx_shelxl_version_number 2018/3
_shelx_space_group_comment
;
The symmetry employed for this shelxl refinement is uniquely defined
by the following loop, which should always be used as a source of
symmetry information in preference to the above space-group names.
They are only intended as comments.
;
_shelx_estimated_absorpt_t_min 0.689
_shelx_estimated_absorpt_t_max 0.741

loop_
_space_group_symop_operation_xyz
'x, y, z'
'-x+1/2, y+1/2, -z+1/2'
'-x, -y, -z'
'x-1/2, -y-1/2, z-1/2'

loop_
_atom_site_label
_atom_site_type_symbol
_atom_site_fract_x
_atom_site_fract_y
_atom_site_fract_z
_atom_site_U_iso_or_equiv
_atom_site_adp_type
_atom_site_occupancy
_atom_site_site_symmetry_order
_atom_site_calc_flag
_atom_site_refinement_flags_posn
_atom_site_refinement_flags_adp
_atom_site_refinement_flags_occupancy
_atom_site_disorder_assembly
_atom_site_disorder_group
Ge1 Ge 0.67003(2) 0.22486(2) 0.36295(2) 0.01727(4) Uani 1 1 d . . . . .
Si1 Si 0.58288(4) 0.22406(3) 0.50539(3) 0.02791(9) Uani 1 1 d . . . . .
N1 N 0.58912(12) 0.40983(7) 0.30763(7) 0.0236(2) Uani 1 1 d . . . . .
C1 C 0.67778(13) 0.35033(8) 0.33294(8) 0.0188(2) Uani 1 1 d . . . . .
N2 N 0.78932(12) 0.37740(7) 0.31586(7) 0.0229(2) Uani 1 1 d . . . . .
C2 C 0.77029(18) 0.45338(9) 0.27902(9) 0.0329(3) Uani 1 1 d . . . . .
C3 C 0.64519(19) 0.47425(9) 0.27438(10) 0.0348(4) Uani 1 1 d . . . . .
N3 N 0.51354(12) 0.21191(7) 0.40151(8) 0.0236(2) Uani 1 1 d . . . . .
C4 C 0.8710(2) 0.49863(13) 0.24749(13) 0.0538(6) Uani 1 1 d . . . . .
H4A H 0.902007 0.464761 0.207919 0.081 Uiso 1 1 calc R U . . .
H4B H 0.945167 0.512609 0.294315 0.081 Uiso 1 1 calc R U . . .
H4C H 0.831780 0.548159 0.219576 0.081 Uiso 1 1 calc R U . . .
C5 C 0.5755(3) 0.55033(12) 0.23946(15) 0.0631(7) Uani 1 1 d . . . . .
H5A H 0.635645 0.585131 0.218752 0.095 Uiso 1 1 calc R U . . .
H5B H 0.545737 0.578729 0.283177 0.095 Uiso 1 1 calc R U . . .
H5C H 0.499526 0.536896 0.193609 0.095 Uiso 1 1 calc R U . . .
C6 C 0.45469(16) 0.40335(10) 0.31781(9) 0.0312(3) Uani 1 1 d . . . . .
H6 H 0.448067 0.349798 0.344341 0.037 Uiso 1 1 calc R U . . .
C9 C 0.91082(14) 0.32850(10) 0.33449(9) 0.0270(3) Uani 1 1 d . . . . .
H9 H 0.897749 0.283997 0.372350 0.032 Uiso 1 1 calc R U . . .
C8 C 0.3537(2) 0.40333(19) 0.23423(12) 0.0655(8) Uani 1 1 d . . . . .
H8A H 0.348758 0.457362 0.209479 0.098 Uiso 1 1 calc R U . . .
H8B H 0.267577 0.388464 0.242262 0.098 Uiso 1 1 calc R U . . .
H8C H 0.379599 0.364163 0.197060 0.098 Uiso 1 1 calc R U . . .
C7 C 0.4260(3) 0.46763(12) 0.37637(14) 0.0579(6) Uani 1 1 d . . . . .
H7A H 0.413992 0.520019 0.347934 0.087 Uiso 1 1 calc R U . . .
H7B H 0.499810 0.470972 0.425961 0.087 Uiso 1 1 calc R U . . .
H7C H 0.345880 0.453303 0.392922 0.087 Uiso 1 1 calc R U . . .
C10 C 0.92826(19) 0.28835(11) 0.25546(11) 0.0379(4) Uani 1 1 d . . . . .
H10A H 0.852059 0.254041 0.231820 0.057 Uiso 1 1 calc R U . . .
H10B H 1.008021 0.255210 0.268731 0.057 Uiso 1 1 calc R U . . .
H10C H 0.935926 0.329960 0.214945 0.057 Uiso 1 1 calc R U . . .
C11 C 1.03091(17) 0.37573(14) 0.38129(12) 0.0463(5) Uani 1 1 d . . . . .
H11A H 1.065602 0.407300 0.341662 0.069 Uiso 1 1 calc R U . . .
H11B H 1.098381 0.338053 0.411124 0.069 Uiso 1 1 calc R U . . .
H11C H 1.006096 0.412239 0.421231 0.069 Uiso 1 1 calc R U . . .
C12 C 0.75614(14) 0.23591(10) 0.49450(8) 0.0269(3) Uani 1 1 d . . . . .
C13 C 0.84770(16) 0.16586(11) 0.51256(9) 0.0340(4) Uani 1 1 d . . . . .
C14 C 0.97063(16) 0.19310(13) 0.54909(10) 0.0403(4) Uani 1 1 d . . . . .
C15 C 0.96733(16) 0.27919(13) 0.55904(9) 0.0391(4) Uani 1 1 d . . . . .
C16 C 0.84116(15) 0.30586(11) 0.52730(9) 0.0313(3) Uani 1 1 d . . . . .
C17 C 0.79691(17) 0.39161(12) 0.52928(11) 0.0390(4) Uani 1 1 d . . . . .
H17A H 0.865896 0.427967 0.520819 0.059 Uiso 1 1 calc R U . . .
H17B H 0.779190 0.402906 0.583368 0.059 Uiso 1 1 calc R U . . .
H17C H 0.716655 0.400097 0.484948 0.059 Uiso 1 1 calc R U . . .
C18 C 0.8116(2) 0.07993(11) 0.48940(12) 0.0449(5) Uani 1 1 d . . . . .
H18A H 0.723428 0.077995 0.451635 0.067 Uiso 1 1 calc R U . . .
H18B H 0.812593 0.048786 0.539775 0.067 Uiso 1 1 calc R U . . .
H18C H 0.875003 0.056768 0.461644 0.067 Uiso 1 1 calc R U . . .
C19 C 1.09337(19) 0.14270(17) 0.57615(14) 0.0594(7) Uani 1 1 d . . . . .
H19A H 1.071470 0.085639 0.564397 0.089 Uiso 1 1 calc R U . . .
H19B H 1.131215 0.149865 0.636019 0.089 Uiso 1 1 calc R U . . .
H19C H 1.157204 0.159834 0.545620 0.089 Uiso 1 1 calc R U . . .
C20 C 1.08518(18) 0.32900(17) 0.59907(12) 0.0579(6) Uani 1 1 d . . . . .
H20A H 1.157329 0.316024 0.573747 0.087 Uiso 1 1 calc R U . . .
H20B H 1.112049 0.317116 0.658812 0.087 Uiso 1 1 calc R U . . .
H20C H 1.063290 0.386468 0.590849 0.087 Uiso 1 1 calc R U . . .
C21 C 0.51780(17) 0.31230(13) 0.55331(11) 0.0414(4) Uani 1 1 d . . . . .
H21A H 0.514584 0.359973 0.517829 0.062 Uiso 1 1 calc R U . . .
H21B H 0.575553 0.323171 0.608523 0.062 Uiso 1 1 calc R U . . .
H21C H 0.429207 0.299920 0.558629 0.062 Uiso 1 1 calc R U . . .
C22 C 0.5598(2) 0.13841(17) 0.57391(17) 0.0781(10) Uani 1 1 d . . . . .
H22A H 0.466350 0.132864 0.571897 0.117 Uiso 1 1 calc R U . . .
H22B H 0.609383 0.149240 0.631292 0.117 Uiso 1 1 calc R U . . .
H22C H 0.591667 0.088264 0.554427 0.117 Uiso 1 1 calc R U . . .
C23A C 0.3810(6) 0.1795(4) 0.3452(5) 0.0233(10) Uani 0.497(15) 1 d D U P A 1
C24A C 0.3743(6) 0.0892(3) 0.3594(5) 0.0375(14) Uani 0.497(15) 1 d D U P A 1
H24A H 0.294877 0.067170 0.321568 0.056 Uiso 0.497(15) 1 calc R U P A 1
H24B H 0.371826 0.079098 0.417111 0.056 Uiso 0.497(15) 1 calc R U P A 1
H24C H 0.451892 0.063085 0.348519 0.056 Uiso 0.497(15) 1 calc R U P A 1
C25A C 0.3713(6) 0.1929(5) 0.2530(4) 0.0399(12) Uani 0.497(15) 1 d D U P A 1
H25A H 0.439106 0.161083 0.236542 0.060 Uiso 0.497(15) 1 calc R U P A 1
H25B H 0.384246 0.250371 0.243143 0.060 Uiso 0.497(15) 1 calc R U P A 1
H25C H 0.284413 0.176016 0.220170 0.060 Uiso 0.497(15) 1 calc R U P A 1
C26A C 0.2687(7) 0.2208(5) 0.3708(6) 0.0418(15) Uani 0.497(15) 1 d D U P A 1
H26A H 0.266541 0.278058 0.355596 0.063 Uiso 0.497(15) 1 calc R U P A 1
H26B H 0.281507 0.215807 0.431190 0.063 Uiso 0.497(15) 1 calc R U P A 1
H26C H 0.185568 0.195185 0.342279 0.063 Uiso 0.497(15) 1 calc R U P A 1
C23B C 0.4031(6) 0.1642(4) 0.3676(4) 0.0218(9) Uani 0.503(15) 1 d D U P A 2
C24B C 0.4174(7) 0.0745(3) 0.3930(5) 0.0334(12) Uani 0.503(15) 1 d D U P A 2
H24D H 0.339510 0.044683 0.362628 0.050 Uiso 0.503(15) 1 calc R U P A 2
H24E H 0.426173 0.069696 0.452973 0.050 Uiso 0.503(15) 1 calc R U P A 2
H24F H 0.495671 0.052014 0.379444 0.050 Uiso 0.503(15) 1 calc R U P A 2
C25B C 0.3785(5) 0.1677(4) 0.2735(4) 0.0336(11) Uani 0.503(15) 1 d D U P A 2
H25D H 0.457813 0.150592 0.257421 0.050 Uiso 0.503(15) 1 calc R U P A 2
H25E H 0.356208 0.223170 0.254346 0.050 Uiso 0.503(15) 1 calc R U P A 2
H25F H 0.305596 0.131644 0.247918 0.050 Uiso 0.503(15) 1 calc R U P A 2
C26B C 0.2847(7) 0.1983(5) 0.3942(5) 0.0403(14) Uani 0.503(15) 1 d D U P A 2
H26D H 0.273700 0.255578 0.378885 0.061 Uiso 0.503(15) 1 calc R U P A 2
H26E H 0.299139 0.192791 0.454597 0.061 Uiso 0.503(15) 1 calc R U P A 2
H26F H 0.205462 0.168495 0.366067 0.061 Uiso 0.503(15) 1 calc R U P A 2

loop_
_atom_site_aniso_label
_atom_site_aniso_U_11
_atom_site_aniso_U_22
_atom_site_aniso_U_33
_atom_site_aniso_U_23
_atom_site_aniso_U_13
_atom_site_aniso_U_12
Ge1 0.02180(7) 0.01311(6) 0.01870(6) 0.00047(5) 0.00843(5) 0.00246(5)
Si1 0.02980(19) 0.0345(2) 0.02404(18) 0.01160(16) 0.01541(15) 0.01461(16)
N1 0.0358(6) 0.0164(5) 0.0188(5) 0.0021(4) 0.0070(4) 0.0074(4)
C1 0.0241(6) 0.0158(5) 0.0162(5) -0.0001(4) 0.0047(4) 0.0015(4)
N2 0.0297(6) 0.0207(5) 0.0193(5) 0.0014(4) 0.0078(4) -0.0050(4)
C2 0.0581(10) 0.0182(6) 0.0247(7) 0.0007(5) 0.0150(7) -0.0102(6)
C3 0.0660(11) 0.0145(6) 0.0258(7) 0.0046(5) 0.0150(7) 0.0043(7)
N3 0.0253(5) 0.0196(5) 0.0294(6) -0.0035(4) 0.0134(5) -0.0044(4)
C4 0.0854(16) 0.0376(10) 0.0453(10) 0.0021(8) 0.0295(11) -0.0287(10)
C5 0.114(2) 0.0241(9) 0.0580(13) 0.0182(9) 0.0343(13) 0.0249(11)
C6 0.0360(8) 0.0350(8) 0.0242(6) 0.0054(6) 0.0104(6) 0.0211(6)
C9 0.0239(6) 0.0349(8) 0.0244(6) -0.0019(6) 0.0100(5) -0.0047(5)
C8 0.0381(10) 0.122(2) 0.0337(9) 0.0221(12) 0.0041(8) 0.0393(12)
C7 0.1012(18) 0.0336(10) 0.0564(12) 0.0107(9) 0.0522(13) 0.0329(11)
C10 0.0466(9) 0.0414(10) 0.0310(8) -0.0050(7) 0.0197(7) -0.0031(7)
C11 0.0278(8) 0.0661(13) 0.0472(10) -0.0194(9) 0.0136(7) -0.0139(8)
C12 0.0248(6) 0.0386(8) 0.0186(6) 0.0069(5) 0.0079(5) 0.0148(6)
C13 0.0340(7) 0.0459(9) 0.0266(7) 0.0187(6) 0.0158(6) 0.0223(7)
C14 0.0316(8) 0.0693(13) 0.0223(7) 0.0173(7) 0.0112(6) 0.0258(8)
C15 0.0272(7) 0.0722(13) 0.0164(6) -0.0013(7) 0.0028(5) 0.0134(8)
C16 0.0268(7) 0.0499(9) 0.0159(6) -0.0044(6) 0.0030(5) 0.0112(6)
C17 0.0348(8) 0.0500(10) 0.0302(8) -0.0164(7) 0.0044(6) 0.0058(7)
C18 0.0529(11) 0.0409(10) 0.0484(10) 0.0236(8) 0.0267(9) 0.0260(8)
C19 0.0378(10) 0.0943(18) 0.0481(11) 0.0299(11) 0.0146(8) 0.0374(11)
C20 0.0304(8) 0.108(2) 0.0288(8) -0.0168(10) -0.0042(7) 0.0090(10)
C21 0.0316(8) 0.0640(12) 0.0293(8) -0.0146(8) 0.0088(6) 0.0133(8)
C22 0.0738(15) 0.0927(19) 0.0912(18) 0.0719(16) 0.0644(14) 0.0507(14)
C23A 0.0169(18) 0.020(2) 0.029(3) -0.0017(16) -0.0002(17) -0.0022(14)
C24A 0.031(2) 0.0258(18) 0.052(3) -0.001(2) 0.005(2) -0.0050(16)
C25A 0.046(2) 0.037(3) 0.027(2) -0.003(2) -0.0076(18) -0.009(2)
C26A 0.0163(18) 0.051(4) 0.055(4) -0.015(3) 0.004(2) 0.004(2)
C23B 0.0166(18) 0.024(2) 0.024(2) -0.0009(15) 0.0029(16) 0.0002(14)
C24B 0.034(2) 0.0183(16) 0.044(3) 0.0010(15) 0.003(2) -0.0075(14)
C25B 0.0327(18) 0.033(3) 0.031(2) -0.0006(18) 0.0003(17) -0.0064(18)
C26B 0.021(2) 0.049(4) 0.047(3) -0.009(2) 0.002(2) 0.0049(19)

loop_
_atom_type_symbol
_atom_type_description
_atom_type_scat_dispersion_real
_atom_type_scat_dispersion_imag
_atom_type_scat_source
C C 0.0033 0.0016 'International Tables Vol C Tables 4.2.6.8 and 6.1.1.4'
H H 0.0000 0.0000 'International Tables Vol C Tables 4.2.6.8 and 6.1.1.4'
N N 0.0061 0.0033 'International Tables Vol C Tables 4.2.6.8 and 6.1.1.4'
Si Si 0.0817 0.0704 'International Tables Vol C Tables 4.2.6.8 and 6.1.1.4'
Ge Ge 0.1547 1.8001 'International Tables Vol C Tables 4.2.6.8 and 6.1.1.4'

loop_
_geom_angle_atom_site_label_1
_geom_angle_atom_site_label_2
_geom_angle_atom_site_label_3
_geom_angle
_geom_angle_site_symmetry_1
_geom_angle_site_symmetry_3
_geom_angle_publ_flag
N3 Ge1 C1 105.75(5) . . ?
N3 Ge1 C12 81.26(5) . . ?
C1 Ge1 C12 97.05(5) . . ?
N3 Si1 C22 115.92(12) . . ?
N3 Si1 C21 114.33(7) . . ?
C22 Si1 C21 102.42(11) . . ?
N3 Si1 C12 95.30(6) . . ?
C22 Si1 C12 114.44(8) . . ?
C21 Si1 C12 115.16(8) . . ?
C1 N1 C3 110.62(13) . . ?
C1 N1 C6 121.39(12) . . ?
C3 N1 C6 127.98(13) . . ?
N1 C1 N2 105.16(11) . . ?
N1 C1 Ge1 135.76(10) . . ?
N2 C1 Ge1 117.15(9) . . ?
C1 N2 C2 110.85(13) . . ?
C1 N2 C9 121.70(11) . . ?
C2 N2 C9 127.44(13) . . ?
C3 C2 N2 106.72(13) . . ?
C3 C2 C4 128.41(16) . . ?
N2 C2 C4 124.79(17) . . ?
C2 C3 N1 106.64(13) . . ?
C2 C3 C5 127.93(17) . . ?
N1 C3 C5 125.42(18) . . ?
C23B N3 Si1 124.9(3) . . ?
C23A N3 Si1 137.1(3) . . ?
C23B N3 Ge1 128.5(2) . . ?
C23A N3 Ge1 123.3(2) . . ?
Si1 N3 Ge1 98.03(6) . . ?
N1 C6 C8 111.49(13) . . ?
N1 C6 C7 111.96(16) . . ?
C8 C6 C7 112.19(16) . . ?
N2 C9 C11 112.85(14) . . ?
N2 C9 C10 110.17(13) . . ?
C11 C9 C10 113.50(13) . . ?
C16 C12 C13 103.58(13) . . ?
C16 C12 Si1 123.70(10) . . ?
C13 C12 Si1 119.43(12) . . ?
C16 C12 Ge1 120.04(10) . . ?
C13 C12 Ge1 102.91(10) . . ?
Si1 C12 Ge1 85.35(6) . . ?
C14 C13 C12 109.02(16) . . ?
C14 C13 C18 125.53(15) . . ?
C12 C13 C18 125.36(15) . . ?
C13 C14 C15 109.43(14) . . ?
C13 C14 C19 126.6(2) . . ?
C15 C14 C19 123.96(19) . . ?
C16 C15 C14 108.92(16) . . ?
C16 C15 C20 127.29(19) . . ?
C14 C15 C20 123.78(16) . . ?
C15 C16 C12 109.03(15) . . ?
C15 C16 C17 124.96(17) . . ?
C12 C16 C17 125.97(13) . . ?
C26A C23A C24A 109.4(5) . . ?
C26A C23A C25A 110.9(4) . . ?
C24A C23A C25A 107.8(4) . . ?
C26A C23A N3 108.6(4) . . ?
C24A C23A N3 108.4(3) . . ?
C25A C23A N3 111.9(4) . . ?
N3 C23B C25B 107.5(4) . . ?
N3 C23B C26B 109.3(5) . . ?
C25B C23B C26B 110.1(4) . . ?
N3 C23B C24B 114.8(3) . . ?
C25B C23B C24B 107.3(4) . . ?
C26B C23B C24B 107.9(4) . . ?

loop_
_geom_bond_atom_site_label_1
_geom_bond_atom_site_label_2
_geom_bond_distance
_geom_bond_site_symmetry_2
_geom_bond_publ_flag
Ge1 N3 1.9236(11) . ?
Ge1 C1 2.1419(13) . ?
Ge1 C12 2.1502(14) . ?
Si1 N3 1.7060(13) . ?
Si1 C22 1.871(2) . ?
Si1 C21 1.8735(17) . ?
Si1 C12 1.8872(15) . ?
N1 C1 1.3487(16) . ?
N1 C3 1.398(2) . ?
N1 C6 1.470(2) . ?
C1 N2 1.3516(17) . ?
N2 C2 1.3905(19) . ?
N2 C9 1.4783(19) . ?
C2 C3 1.344(3) . ?
C2 C4 1.496(2) . ?
C3 C5 1.498(2) . ?
N3 C23B 1.400(6) . ?
N3 C23A 1.565(6) . ?
C6 C8 1.520(2) . ?
C6 C7 1.522(2) . ?
C9 C11 1.522(2) . ?
C9 C10 1.522(2) . ?
C12 C16 1.480(2) . ?
C12 C13 1.489(2) . ?
C13 C14 1.359(3) . ?
C13 C18 1.497(3) . ?
C14 C15 1.436(3) . ?
C14 C19 1.508(2) . ?
C15 C16 1.372(2) . ?
C15 C20 1.498(3) . ?
C16 C17 1.497(2) . ?
C23A C26A 1.515(7) . ?
C23A C24A 1.516(6) . ?
C23A C25A 1.525(6) . ?
C23B C25B 1.519(6) . ?
C23B C26B 1.530(7) . ?
C23B C24B 1.541(6) . ?

loop_
_geom_torsion_atom_site_label_1
_geom_torsion_atom_site_label_2
_geom_torsion_atom_site_label_3
_geom_torsion_atom_site_label_4
_geom_torsion
_geom_torsion_site_symmetry_1
_geom_torsion_site_symmetry_2
_geom_torsion_site_symmetry_3
_geom_torsion_site_symmetry_4
_geom_torsion_publ_flag
C3 N1 C1 N2 0.17(15) . . . . ?
C6 N1 C1 N2 -178.59(12) . . . . ?
C3 N1 C1 Ge1 -162.78(11) . . . . ?
C6 N1 C1 Ge1 18.5(2) . . . . ?
N1 C1 N2 C2 -0.68(15) . . . . ?
Ge1 C1 N2 C2 166.03(9) . . . . ?
N1 C1 N2 C9 -179.74(11) . . . . ?
Ge1 C1 N2 C9 -13.03(16) . . . . ?
C1 N2 C2 C3 0.95(16) . . . . ?
C9 N2 C2 C3 179.94(13) . . . . ?
C1 N2 C2 C4 -176.10(15) . . . . ?
C9 N2 C2 C4 2.9(2) . . . . ?
N2 C2 C3 N1 -0.79(16) . . . . ?
C4 C2 C3 N1 176.11(16) . . . . ?
N2 C2 C3 C5 -179.76(17) . . . . ?
C4 C2 C3 C5 -2.9(3) . . . . ?
C1 N1 C3 C2 0.41(17) . . . . ?
C6 N1 C3 C2 179.06(14) . . . . ?
C1 N1 C3 C5 179.41(17) . . . . ?
C6 N1 C3 C5 -1.9(3) . . . . ?
C22 Si1 N3 C23B 27.4(3) . . . . ?
C21 Si1 N3 C23B -91.4(3) . . . . ?
C12 Si1 N3 C23B 147.9(3) . . . . ?
C22 Si1 N3 C23A 42.6(4) . . . . ?
C21 Si1 N3 C23A -76.2(4) . . . . ?
C12 Si1 N3 C23A 163.1(4) . . . . ?
C22 Si1 N3 Ge1 -122.53(8) . . . . ?
C21 Si1 N3 Ge1 118.64(8) . . . . ?
C12 Si1 N3 Ge1 -2.07(7) . . . . ?
C1 N1 C6 C8 -117.17(18) . . . . ?
C3 N1 C6 C8 64.3(2) . . . . ?
C1 N1 C6 C7 116.22(15) . . . . ?
C3 N1 C6 C7 -62.31(19) . . . . ?
C1 N2 C9 C11 -130.80(14) . . . . ?
C2 N2 C9 C11 50.31(19) . . . . ?
C1 N2 C9 C10 101.19(15) . . . . ?
C2 N2 C9 C10 -77.70(18) . . . . ?
N3 Si1 C12 C16 125.17(12) . . . . ?
C22 Si1 C12 C16 -113.21(16) . . . . ?
C21 Si1 C12 C16 5.12(15) . . . . ?
N3 Si1 C12 C13 -100.38(12) . . . . ?
C22 Si1 C12 C13 21.25(18) . . . . ?
C21 Si1 C12 C13 139.57(13) . . . . ?
N3 Si1 C12 Ge1 1.84(6) . . . . ?
C22 Si1 C12 Ge1 123.46(12) . . . . ?
C21 Si1 C12 Ge1 -118.21(8) . . . . ?
C16 C12 C13 C14 -1.53(15) . . . . ?
Si1 C12 C13 C14 -143.87(11) . . . . ?
Ge1 C12 C13 C14 124.19(11) . . . . ?
C16 C12 C13 C18 -178.08(14) . . . . ?
Si1 C12 C13 C18 39.58(19) . . . . ?
Ge1 C12 C13 C18 -52.36(17) . . . . ?
C12 C13 C14 C15 1.47(17) . . . . ?
C18 C13 C14 C15 178.01(15) . . . . ?
C12 C13 C14 C19 -178.81(15) . . . . ?
C18 C13 C14 C19 -2.3(3) . . . . ?
C13 C14 C15 C16 -0.81(18) . . . . ?
C19 C14 C15 C16 179.46(15) . . . . ?
C13 C14 C15 C20 178.49(16) . . . . ?
C19 C14 C15 C20 -1.2(3) . . . . ?
C14 C15 C16 C12 -0.21(17) . . . . ?
C20 C15 C16 C12 -179.47(16) . . . . ?
C14 C15 C16 C17 177.38(15) . . . . ?
C20 C15 C16 C17 -1.9(3) . . . . ?
C13 C12 C16 C15 1.03(16) . . . . ?
Si1 C12 C16 C15 141.27(12) . . . . ?
Ge1 C12 C16 C15 -112.88(12) . . . . ?
C13 C12 C16 C17 -176.53(14) . . . . ?
Si1 C12 C16 C17 -36.3(2) . . . . ?
Ge1 C12 C16 C17 69.56(18) . . . . ?
Si1 N3 C23A C26A 51.1(5) . . . . ?
Ge1 N3 C23A C26A -146.6(3) . . . . ?
Si1 N3 C23A C24A -67.6(5) . . . . ?
Ge1 N3 C23A C24A 94.7(4) . . . . ?
Si1 N3 C23A C25A 173.8(3) . . . . ?
Ge1 N3 C23A C25A -23.9(5) . . . . ?
Si1 N3 C23B C25B -177.7(2) . . . . ?
Ge1 N3 C23B C25B -37.0(5) . . . . ?
Si1 N3 C23B C26B 62.9(4) . . . . ?
Ge1 N3 C23B C26B -156.4(3) . . . . ?
Si1 N3 C23B C24B -58.4(5) . . . . ?
Ge1 N3 C23B C24B 82.2(5) . . . . ?
